data_7214939
loop_
_publ_author_name
'Hsiao, Hui-Lin'
'Wu, Chia-Jun'
'Hsu, Wayne'
'Yeh, Chun-Wei'
'Xie, Ming-Yuan'
'Huang, Wun-Jhih'
'Chen, Jhy-Der'

_publ_section_title
;
 Diverse Ag(i) complexes constructed from asymmetric pyridyl and pyrimidyl
 amide ligands: roles of Ag&#x22EF;Ag and \p--\p interactions
;
_journal_issue 23
_journal_name_full CrystEngComm
_journal_page_first 8143
_journal_paper_doi 10.1039/c2ce25995h
_journal_volume 14
_journal_year 2012
_chemical_formula_sum 'C28 H24 Ag2 N6 O12'
_chemical_formula_weight 852.27
_chemical_name_systematic
;
?
;
_space_group_IT_number 2
_symmetry_cell_setting triclinic
_symmetry_space_group_name_Hall '-P 1'
_symmetry_space_group_name_H-M 'P -1'
_atom_sites_solution_hydrogens geom
_atom_sites_solution_primary direct
_atom_sites_solution_secondary difmap
_audit_creation_method SHELXL-97
_cell_angle_alpha 76.3060(10)
_cell_angle_beta 85.8970(10)
_cell_angle_gamma 89.3840(10)
_cell_formula_units_Z 1
_cell_length_a 5.28700(10)
_cell_length_b 9.2477(2)
_cell_length_c 15.5312(3)
_cell_measurement_reflns_used 8704
_cell_measurement_temperature 296(2)
_cell_measurement_theta_max 28.27
_cell_measurement_theta_min 2.35
_cell_volume 735.87(3)
_computing_cell_refinement 'SAINT V7.68A (Bruker AXS, 2010)'
_computing_data_collection 'APEX2 (Bruker AXS, 2010)'
_computing_data_reduction 'SAINT V7.68A (Bruker AXS, 2010)'
_computing_molecular_graphics 'SHELXTL (Sheldrick, 2008)'
_computing_publication_material 'SHELXTL (Sheldrick, 2008)'
_computing_structure_refinement 'SHELXL-97 (Sheldrick, 2008)'
_computing_structure_solution 'SHELXS-97 (Sheldrick, 2008)'
_diffrn_ambient_temperature 296(2)
_diffrn_measured_fraction_theta_full 0.990
_diffrn_measured_fraction_theta_max 0.990
_diffrn_measurement_device_type 'CCD area detector'
_diffrn_measurement_method 'phi and omega scans'
_diffrn_radiation_monochromator graphite
_diffrn_radiation_source 'fine-focus sealed tube'
_diffrn_radiation_type MoK\a
_diffrn_radiation_wavelength 0.71073
_diffrn_reflns_av_R_equivalents 0.0186
_diffrn_reflns_av_sigmaI/netI 0.0184
_diffrn_reflns_limit_h_max 7
_diffrn_reflns_limit_h_min -7
_diffrn_reflns_limit_k_max 12
_diffrn_reflns_limit_k_min -12
_diffrn_reflns_limit_l_max 20
_diffrn_reflns_limit_l_min -20
_diffrn_reflns_number 12889
_diffrn_reflns_theta_full 28.30
_diffrn_reflns_theta_max 28.30
_diffrn_reflns_theta_min 2.27
_exptl_absorpt_coefficient_mu 1.408
_exptl_absorpt_correction_T_max 1.0000
_exptl_absorpt_correction_T_min 0.8013
_exptl_absorpt_correction_type multi-scan
_exptl_absorpt_process_details 'SADABS V2008/1 (Bruker AXS, 2008)'
_exptl_crystal_colour colourless
_exptl_crystal_density_diffrn 1.923
_exptl_crystal_density_method 'not measured'
_exptl_crystal_description plate
_exptl_crystal_F_000 424
_exptl_crystal_size_max 0.40
_exptl_crystal_size_mid 0.10
_exptl_crystal_size_min 0.10
_refine_diff_density_max 0.305
_refine_diff_density_min -0.241
_refine_diff_density_rms 0.051
_refine_ls_extinction_method none
_refine_ls_goodness_of_fit_ref 1.072
_refine_ls_hydrogen_treatment constr
_refine_ls_matrix_type full
_refine_ls_number_parameters 229
_refine_ls_number_reflns 3618
_refine_ls_number_restraints 0
_refine_ls_restrained_S_all 1.072
_refine_ls_R_factor_all 0.0324
_refine_ls_R_factor_gt 0.0256
_refine_ls_shift/su_max 0.001
_refine_ls_shift/su_mean 0.000
_refine_ls_structure_factor_coef Fsqd
_refine_ls_weighting_details 'calc w=1/[\s^2^(Fo^2^)+(0.0290P)^2^+0.2118P] where P=(Fo^2^+2Fc^2^)/3'
_refine_ls_weighting_scheme calc
_refine_ls_wR_factor_gt 0.0614
_refine_ls_wR_factor_ref 0.0645
_reflns_number_gt 3148
_reflns_number_total 3618
_reflns_threshold_expression >2sigma(I)
_cod_data_source_file c2ce25995h.txt
_cod_data_source_block 2
_cod_depositor_comments
;
The following automatic conversions were performed:

'_symmetry_cell_setting' value 'Triclinic' changed to 'triclinic'
according to
/usr/data/users/saulius/automatic-downloads/retrospective/RSC/lib/dictionaries/cif_core.dic
dictionary named 'cif_core.dic' version 2.4.2 from 2011-04-26.

Automatic conversion script
Id: cif_fix_values 2281 2013-09-26 08:29:07Z andrius 
;
_cod_original_sg_symbol_H-M P-1
_cod_database_code 7214939

loop_
_symmetry_equiv_pos_as_xyz
'x, y, z'
'-x, -y, -z'

loop_
_atom_site_label
_atom_site_type_symbol
_atom_site_fract_x
_atom_site_fract_y
_atom_site_fract_z
_atom_site_U_iso_or_equiv
_atom_site_adp_type
_atom_site_occupancy
_atom_site_symmetry_multiplicity
_atom_site_calc_flag
_atom_site_refinement_flags
_atom_site_disorder_group
Ag1 Ag 0.5000 1.0000 0.0000 0.04635(8) Uani 1 2 d S .
Ag2 Ag 1.0000 0.5000 0.0000 0.0813(15) Uani 0.50 2 d SP 1
Ag2' Ag 0.9930(11) 0.5109(7) 0.0171(5) 0.0819(10) Uani 0.25 1 d P 2
O1 O -0.4121(2) 0.48522(15) 0.27219(11) 0.0528(4) Uani 1 1 d . .
O2 O -0.1462(3) -0.25368(18) 0.47081(13) 0.0750(5) Uani 1 1 d . .
O3 O 0.2314(3) -0.22457(15) 0.39572(10) 0.0578(4) Uani 1 1 d . .
N1 N 0.1926(3) 0.90118(15) 0.09769(10) 0.0360(3) Uani 1 1 d . .
N2 N 0.0051(3) 0.53625(16) 0.23515(11) 0.0413(4) Uani 1 1 d . .
H2A H 0.1542 0.4980 0.2371 0.050 Uiso 1 1 calc R .
C1 C -0.0016(3) 0.98573(19) 0.11707(12) 0.0382(4) Uani 1 1 d . .
H1A H -0.0004 1.0867 0.0896 0.046 Uiso 1 1 calc R .
C2 C -0.2014(3) 0.9282(2) 0.17601(13) 0.0400(4) Uani 1 1 d . .
H2B H -0.3319 0.9902 0.1882 0.048 Uiso 1 1 calc R .
C3 C -0.2095(3) 0.7789(2) 0.21714(12) 0.0395(4) Uani 1 1 d . .
H3A H -0.3437 0.7388 0.2574 0.047 Uiso 1 1 calc R .
C4 C -0.0114(3) 0.68970(18) 0.19676(12) 0.0345(4) Uani 1 1 d . .
C5 C 0.1856(3) 0.75532(18) 0.13716(12) 0.0357(4) Uani 1 1 d . .
H5A H 0.3187 0.6958 0.1239 0.043 Uiso 1 1 calc R .
C6 C -0.1927(3) 0.44309(19) 0.26935(12) 0.0376(4) Uani 1 1 d . .
C7 C -0.1259(3) 0.28340(19) 0.30625(12) 0.0363(4) Uani 1 1 d . .
C8 C -0.3020(4) 0.1969(2) 0.36697(14) 0.0474(5) Uani 1 1 d . .
H8A H -0.4525 0.2392 0.3836 0.057 Uiso 1 1 calc R .
C9 C -0.2552(4) 0.0488(2) 0.40276(14) 0.0504(5) Uani 1 1 d . .
H9A H -0.3748 -0.0082 0.4432 0.060 Uiso 1 1 calc R .
C10 C -0.0321(4) -0.0158(2) 0.37909(12) 0.0392(4) Uani 1 1 d . .
C11 C 0.1427(4) 0.0693(2) 0.31823(13) 0.0435(4) Uani 1 1 d . .
H11A H 0.2924 0.0263 0.3015 0.052 Uiso 1 1 calc R .
C12 C 0.0967(4) 0.2180(2) 0.28201(13) 0.0437(4) Uani 1 1 d . .
H12A H 0.2158 0.2745 0.2412 0.052 Uiso 1 1 calc R .
C13 C 0.0061(4) -0.1767(2) 0.42037(13) 0.0463(4) Uani 1 1 d . .
C14 C 0.2860(5) -0.3787(2) 0.43547(17) 0.0662(7) Uani 1 1 d . .
H14A H 0.4519 -0.4029 0.4138 0.099 Uiso 1 1 calc R .
H14B H 0.1622 -0.4417 0.4201 0.099 Uiso 1 1 calc R .
H14C H 0.2803 -0.3937 0.4989 0.099 Uiso 1 1 calc R .
N3 N 1.4238(3) 0.32815(17) 0.05839(12) 0.0471(4) Uani 1 1 d . .
O4 O 1.3347(3) 0.43564(15) 0.08695(10) 0.0541(4) Uani 1 1 d . .
O5 O 1.3077(3) 0.28507(17) 0.00176(12) 0.0637(4) Uani 1 1 d . .
O6 O 1.6225(4) 0.2695(2) 0.08409(14) 0.0839(6) Uani 1 1 d . .

loop_
_atom_site_aniso_label
_atom_site_aniso_U_11
_atom_site_aniso_U_22
_atom_site_aniso_U_33
_atom_site_aniso_U_23
_atom_site_aniso_U_13
_atom_site_aniso_U_12
Ag1 0.04152(13) 0.03286(11) 0.05850(15) -0.00373(9) 0.01486(9) -0.00479(8)
Ag2 0.0397(13) 0.084(2) 0.109(3) 0.005(2) -0.0209(13) 0.0079(14)
Ag2' 0.0617(18) 0.093(2) 0.0984(19) -0.0334(19) -0.0225(13) 0.0313(15)
O1 0.0336(7) 0.0405(7) 0.0798(10) -0.0075(7) 0.0031(7) -0.0018(6)
O2 0.0619(10) 0.0469(9) 0.0952(13) 0.0194(9) 0.0148(10) -0.0079(7)
O3 0.0620(10) 0.0355(7) 0.0651(9) 0.0057(7) 0.0089(8) 0.0032(7)
N1 0.0328(7) 0.0286(7) 0.0441(8) -0.0051(6) 0.0022(6) -0.0011(6)
N2 0.0307(7) 0.0306(7) 0.0560(9) 0.0000(7) 0.0058(7) 0.0015(6)
C1 0.0376(9) 0.0285(8) 0.0475(10) -0.0073(7) -0.0032(8) 0.0036(7)
C2 0.0327(9) 0.0365(9) 0.0504(10) -0.0116(8) 0.0019(8) 0.0066(7)
C3 0.0323(9) 0.0385(9) 0.0452(10) -0.0073(8) 0.0061(8) -0.0004(7)
C4 0.0329(8) 0.0292(8) 0.0393(9) -0.0041(7) -0.0007(7) -0.0001(7)
C5 0.0303(8) 0.0292(8) 0.0467(10) -0.0087(7) 0.0028(7) 0.0011(7)
C6 0.0364(9) 0.0339(9) 0.0411(9) -0.0075(7) 0.0010(7) -0.0023(7)
C7 0.0363(9) 0.0333(8) 0.0372(9) -0.0043(7) -0.0006(7) -0.0047(7)
C8 0.0395(10) 0.0439(10) 0.0538(11) -0.0053(9) 0.0102(9) -0.0030(8)
C9 0.0481(11) 0.0418(10) 0.0513(11) 0.0045(9) 0.0122(9) -0.0086(9)
C10 0.0425(10) 0.0338(9) 0.0376(9) -0.0009(7) -0.0024(8) -0.0058(7)
C11 0.0414(10) 0.0352(9) 0.0489(11) -0.0025(8) 0.0056(8) -0.0008(8)
C12 0.0422(10) 0.0356(9) 0.0461(10) 0.0010(8) 0.0095(8) -0.0051(8)
C13 0.0491(11) 0.0374(10) 0.0473(11) 0.0006(8) -0.0051(9) -0.0069(8)
C14 0.0803(17) 0.0335(10) 0.0743(16) 0.0043(10) 0.0051(13) 0.0090(11)
N3 0.0465(9) 0.0292(7) 0.0580(10) 0.0003(7) 0.0100(8) 0.0060(7)
O4 0.0640(10) 0.0403(7) 0.0570(9) -0.0127(7) 0.0051(7) 0.0134(7)
O5 0.0623(10) 0.0475(8) 0.0852(12) -0.0254(8) 0.0015(9) -0.0058(7)
O6 0.0697(12) 0.0710(12) 0.1044(15) -0.0063(11) -0.0174(11) 0.0377(10)

loop_
_atom_type_symbol
_atom_type_description
_atom_type_scat_dispersion_real
_atom_type_scat_dispersion_imag
_atom_type_scat_source
C C 0.0033 0.0016 'International Tables Vol C Tables 4.2.6.8 and 6.1.1.4'
H H 0.0000 0.0000 'International Tables Vol C Tables 4.2.6.8 and 6.1.1.4'
N N 0.0061 0.0033 'International Tables Vol C Tables 4.2.6.8 and 6.1.1.4'
O O 0.0106 0.0060 'International Tables Vol C Tables 4.2.6.8 and 6.1.1.4'
Ag Ag -0.8971 1.1015 'International Tables Vol C Tables 4.2.6.8 and 6.1.1.4'

loop_
_geom_angle_atom_site_label_1
_geom_angle_atom_site_label_2
_geom_angle_atom_site_label_3
_geom_angle
_geom_angle_site_symmetry_1
_geom_angle_site_symmetry_3
N1 Ag1 N1 180.0 2_675 .
O4 Ag2 O4 180.00(11) 2_765 .
O4 Ag2 O5 52.33(5) 2_765 2_765
O4 Ag2 O5 127.67(5) . 2_765
O4 Ag2 O5 127.67(5) 2_765 .
O4 Ag2 O5 52.33(5) . .
O5 Ag2 O5 180.0 2_765 .
Ag2' Ag2' O4 104.4(12) 2_765 .
Ag2' Ag2' O4 61.4(12) 2_765 2_765
O4 Ag2' O4 165.9(3) . 2_765
Ag2' Ag2' O5 109.8(14) 2_765 2_765
O4 Ag2' O5 139.9(3) . 2_765
O4 Ag2' O5 52.54(15) 2_765 2_765
C13 O3 C14 115.53(17) . .
C5 N1 C1 117.97(15) . .
C5 N1 Ag1 121.89(11) . .
C1 N1 Ag1 120.09(11) . .
C6 N2 C4 125.98(15) . .
C6 N2 H2A 117.0 . .
C4 N2 H2A 117.0 . .
N1 C1 C2 122.22(16) . .
N1 C1 H1A 118.9 . .
C2 C1 H1A 118.9 . .
C1 C2 C3 120.21(16) . .
C1 C2 H2B 119.9 . .
C3 C2 H2B 119.9 . .
C2 C3 C4 118.16(16) . .
C2 C3 H3A 120.9 . .
C4 C3 H3A 120.9 . .
C5 C4 C3 118.63(15) . .
C5 C4 N2 117.55(15) . .
C3 C4 N2 123.79(15) . .
N1 C5 C4 122.80(15) . .
N1 C5 H5A 118.6 . .
C4 C5 H5A 118.6 . .
O1 C6 N2 122.89(17) . .
O1 C6 C7 121.20(16) . .
N2 C6 C7 115.89(15) . .
C12 C7 C8 118.88(17) . .
C12 C7 C6 123.91(16) . .
C8 C7 C6 117.20(16) . .
C9 C8 C7 120.46(18) . .
C9 C8 H8A 119.8 . .
C7 C8 H8A 119.8 . .
C8 C9 C10 120.53(17) . .
C8 C9 H9A 119.7 . .
C10 C9 H9A 119.7 . .
C11 C10 C9 119.28(17) . .
C11 C10 C13 123.02(18) . .
C9 C10 C13 117.70(17) . .
C10 C11 C12 120.45(18) . .
C10 C11 H11A 119.8 . .
C12 C11 H11A 119.8 . .
C11 C12 C7 120.39(17) . .
C11 C12 H12A 119.8 . .
C7 C12 H12A 119.8 . .
O2 C13 O3 123.55(19) . .
O2 C13 C10 124.2(2) . .
O3 C13 C10 112.26(16) . .
O3 C14 H14A 109.5 . .
O3 C14 H14B 109.5 . .
H14A C14 H14B 109.5 . .
O3 C14 H14C 109.5 . .
H14A C14 H14C 109.5 . .
H14B C14 H14C 109.5 . .
O6 N3 O5 121.04(18) . .
O6 N3 O4 120.7(2) . .
O5 N3 O4 118.21(17) . .
N3 O4 Ag2' 107.6(2) . .
N3 O4 Ag2 100.78(13) . .
Ag2' O4 Ag2 7.41(17) . .
N3 O4 Ag2' 94.55(18) . 2_765
Ag2' O4 Ag2' 14.1(3) . 2_765
Ag2 O4 Ag2' 6.71(14) . 2_765
N3 O5 Ag2' 94.2(2) . 2_765
N3 O5 Ag2 88.50(10) . .
Ag2' O5 Ag2 6.46(19) 2_765 .

loop_
_geom_bond_atom_site_label_1
_geom_bond_atom_site_label_2
_geom_bond_distance
_geom_bond_site_symmetry_2
Ag1 N1 2.1911(14) 2_675
Ag1 N1 2.1911(14) .
Ag2 O4 2.2909(16) 2_765
Ag2 O4 2.2909(16) .
Ag2 O5 2.5513(15) 2_765
Ag2 O5 2.5513(15) .
Ag2' Ag2' 0.610(14) 2_765
Ag2' O4 2.196(7) .
Ag2' O4 2.421(8) 2_765
Ag2' O5 2.432(6) 2_765
O1 C6 1.221(2) .
O2 C13 1.195(2) .
O3 C13 1.329(3) .
O3 C14 1.448(2) .
N1 C5 1.343(2) .
N1 C1 1.344(2) .
N2 C6 1.357(2) .
N2 C4 1.407(2) .
N2 H2A 0.8600 .
C1 C2 1.371(3) .
C1 H1A 0.9300 .
C2 C3 1.377(2) .
C2 H2B 0.9300 .
C3 C4 1.391(2) .
C3 H3A 0.9300 .
C4 C5 1.386(2) .
C5 H5A 0.9300 .
C6 C7 1.500(2) .
C7 C12 1.386(3) .
C7 C8 1.389(3) .
C8 C9 1.378(3) .
C8 H8A 0.9300 .
C9 C10 1.382(3) .
C9 H9A 0.9300 .
C10 C11 1.380(2) .
C10 C13 1.492(3) .
C11 C12 1.383(3) .
C11 H11A 0.9300 .
C12 H12A 0.9300 .
C14 H14A 0.9600 .
C14 H14B 0.9600 .
C14 H14C 0.9600 .
N3 O6 1.226(2) .
N3 O5 1.248(2) .
N3 O4 1.255(2) .
O4 Ag2' 2.421(8) 2_765
O5 Ag2' 2.432(6) 2_765
